data_7228766
loop_
_publ_author_name
'Torubaev, Yury'
'Lyssenko, Konstantin A.'
'Barzilovich, Petro Yu.'
'Mobin, Shaikh M.'
'Singh, Ajeet'
'Saratov, George A.'
'Mathur, Pradeep'

_publ_section_title
;
 Self-assembly of conducting cocrystals via iodine----\p(Cp) interactions
;
_journal_name_full CrystEngComm
_journal_paper_doi 10.1039/C7CE00857K
_journal_year 2017
_chemical_formula_moiety 'C10 H10 Fe, C10 H4 I2'
_chemical_formula_sum 'C20 H14 Fe I2'
_chemical_formula_weight 563.96
_chemical_name_systematic 'ferrocene 1,4-bis(iodoethynyl)benzene'
_space_group_crystal_system monoclinic
_space_group_IT_number 12
_space_group_name_Hall '-C 2y'
_space_group_name_H-M_alt 'C 1 2/m 1'
_symmetry_space_group_name_Hall '-C 2y'
_symmetry_space_group_name_H-M 'C 1 2/m 1'
_atom_sites_solution_hydrogens mixed
_audit_creation_method SHELXL-2014/6
_audit_update_record
;
2017-06-26 deposited with the CCDC.
2017-07-26 downloaded from the CCDC.
;
_cell_angle_alpha 90
_cell_angle_beta 118.987(5)
_cell_angle_gamma 90
_cell_formula_units_Z 2
_cell_length_a 12.501(5)
_cell_length_b 8.851(4)
_cell_length_c 9.680(4)
_cell_measurement_reflns_used 1179
_cell_measurement_temperature 293(2)
_cell_measurement_theta_max 25
_cell_measurement_theta_min 3
_cell_volume 936.9(7)
_computing_cell_refinement 'Bruker SAINT'
_computing_data_collection 'Bruker APEX II'
_computing_data_reduction 'Bruker SAINT'
_computing_molecular_graphics 'Bruker SHELXTL'
_computing_publication_material 'Bruker SHELXTL'
_computing_structure_refinement 'SHELXL-97 (Sheldrick, 1997)'
_computing_structure_solution 'SHELXS-97 (Sheldrick, 1997)'
_diffrn_ambient_temperature 293(2)
_diffrn_measured_fraction_theta_full 1.000
_diffrn_measured_fraction_theta_max 0.999
_diffrn_measurement_device_type 'Bruker APEX II CCD area detector''
_diffrn_measurement_method 'omega scans'
_diffrn_radiation_type MoK\a
_diffrn_radiation_wavelength 0.71073
_diffrn_reflns_av_R_equivalents 0.0210
_diffrn_reflns_av_unetI/netI 0.0171
_diffrn_reflns_Laue_measured_fraction_full 1.000
_diffrn_reflns_Laue_measured_fraction_max 0.999
_diffrn_reflns_limit_h_max 16
_diffrn_reflns_limit_h_min -16
_diffrn_reflns_limit_k_max 11
_diffrn_reflns_limit_k_min -12
_diffrn_reflns_limit_l_max 13
_diffrn_reflns_limit_l_min -13
_diffrn_reflns_number 5206
_diffrn_reflns_point_group_measured_fraction_full 1.000
_diffrn_reflns_point_group_measured_fraction_max 0.999
_diffrn_reflns_theta_full 25.242
_diffrn_reflns_theta_max 28.997
_diffrn_reflns_theta_min 2.405
_exptl_absorpt_coefficient_mu 4.096
_exptl_absorpt_correction_type multi-scan
_exptl_absorpt_process_details SADABS
_exptl_crystal_colour orange
_exptl_crystal_density_diffrn 1.999
_exptl_crystal_description plate
_exptl_crystal_F_000 532
_exptl_crystal_size_max 0.210
_exptl_crystal_size_mid 0.130
_exptl_crystal_size_min 0.120
_exptl_transmission_factor_max 0.639
_exptl_transmission_factor_min 0.480
_refine_diff_density_max 1.009
_refine_diff_density_min -0.840
_refine_diff_density_rms 0.086
_refine_ls_extinction_coef 0.0072(6)
_refine_ls_extinction_expression Fc^*^=kFc[1+0.001xFc^2^\l^3^/sin(2\q)]^-1/4^
_refine_ls_extinction_method SHELXL
_refine_ls_goodness_of_fit_ref 1.057
_refine_ls_hydrogen_treatment constr
_refine_ls_matrix_type full
_refine_ls_number_parameters 51
_refine_ls_number_reflns 1331
_refine_ls_number_restraints 0
_refine_ls_restrained_S_all 1.057
_refine_ls_R_factor_all 0.0443
_refine_ls_R_factor_gt 0.0360
_refine_ls_shift/su_max 0.006
_refine_ls_shift/su_mean 0.001
_refine_ls_structure_factor_coef Fsqd
_refine_ls_weighting_details 'w=1/[\s^2^(Fo^2^)+(0.0300P)^2^+4.2200P] where P=(Fo^2^+2Fc^2^)/3'
_refine_ls_weighting_scheme calc
_refine_ls_wR_factor_gt 0.0875
_refine_ls_wR_factor_ref 0.0931
_reflns_Friedel_coverage 0.000
_reflns_number_gt 1066
_reflns_number_total 1331
_reflns_threshold_expression I>2\s(I)
_cod_data_source_file c7ce00857k2.cif
_cod_data_source_block 11_a
_cod_original_cell_volume 936.9(6)
_cod_database_code 7228766
_shelx_space_group_comment
;
The symmetry employed for this shelxl refinement is uniquely defined
by the following loop, which should always be used as a source of
symmetry information in preference to the above space-group names.
They are only intended as comments.
;
_shelx_estimated_absorpt_t_min 0.480
_shelx_estimated_absorpt_t_max 0.639
_shelxl_version_number 2014/6

loop_
_space_group_symop_operation_xyz
'x, y, z'
'-x, y, -z'
'x+1/2, y+1/2, z'
'-x+1/2, y+1/2, -z'
'-x, -y, -z'
'x, -y, z'
'-x+1/2, -y+1/2, -z'
'x+1/2, -y+1/2, z'

loop_
_atom_site_label
_atom_site_type_symbol
_atom_site_fract_x
_atom_site_fract_y
_atom_site_fract_z
_atom_site_U_iso_or_equiv
_atom_site_adp_type
_atom_site_occupancy
_atom_site_site_symmetry_order
_atom_site_calc_flag
_atom_site_refinement_flags_posn
_atom_site_refinement_flags_adp
_atom_site_refinement_flags_occupancy
_atom_site_disorder_assembly
_atom_site_disorder_group
Fe1 Fe 1.0000 0.5000 0.5000 0.0638(4) Uani 1 4 d S T P . .
C1 C 0.8445(5) 0.5571(7) 0.2943(6) 0.0684(12) Uani 0.5 1 d G . P A 1
H1A H 0.8412 0.5862 0.1968 0.082 Uiso 0.5 1 d R U P A 1
C2 C 0.8517(7) 0.6546(6) 0.4150(8) 0.0684(12) Uani 0.5 1 d G . P A 1
H2A H 0.8586 0.7626 0.4164 0.082 Uiso 0.5 1 d R U P A 1
C3 C 0.8564(5) 0.5635(8) 0.5386(6) 0.0684(12) Uani 0.5 1 d G . P A 1
H3A H 0.8647 0.5995 0.6369 0.082 Uiso 0.5 1 d R U P A 1
C4 C 0.8521(5) 0.4098(7) 0.4943(7) 0.0684(12) Uani 0.5 1 d G . P A 1
H4A H 0.8507 0.3238 0.5539 0.082 Uiso 0.5 1 d R U P A 1
C5 C 0.8447(6) 0.4058(7) 0.3433(7) 0.0684(12) Uani 0.5 1 d G . P A 1
H5A H 0.8360 0.3167 0.2821 0.082 Uiso 0.5 1 d R U P A 1
I1 I 0.54627(3) 0.5000 0.27839(6) 0.0768(3) Uani 1 2 d S T P . .
C1I C 0.3649(5) 0.5000 0.1829(7) 0.0559(13) Uani 1 2 d S T P . .
C2I C 0.2574(5) 0.5000 0.1301(7) 0.0526(13) Uani 1 2 d S T P . .
C3I C 0.1268(4) 0.5000 0.0635(6) 0.0470(11) Uani 1 2 d S T P . .
C4I C 0.0631(3) 0.3656(5) 0.0311(6) 0.0627(11) Uani 1 1 d . . . . .
H4IA H 0.1049 0.2744 0.0510 0.075 Uiso 1 1 calc R U . . .

loop_
_atom_site_aniso_label
_atom_site_aniso_U_11
_atom_site_aniso_U_22
_atom_site_aniso_U_33
_atom_site_aniso_U_23
_atom_site_aniso_U_13
_atom_site_aniso_U_12
Fe1 0.0278(5) 0.0931(10) 0.0634(7) 0.000 0.0164(5) 0.000
C1 0.0383(13) 0.082(3) 0.074(3) -0.005(2) 0.0194(18) 0.0061(19)
C2 0.0383(13) 0.082(3) 0.074(3) -0.005(2) 0.0194(18) 0.0061(19)
C3 0.0383(13) 0.082(3) 0.074(3) -0.005(2) 0.0194(18) 0.0061(19)
C4 0.0383(13) 0.082(3) 0.074(3) -0.005(2) 0.0194(18) 0.0061(19)
C5 0.0383(13) 0.082(3) 0.074(3) -0.005(2) 0.0194(18) 0.0061(19)
I1 0.0332(2) 0.0608(3) 0.1173(5) 0.000 0.0215(2) 0.000
C1I 0.039(3) 0.053(3) 0.065(3) 0.000 0.017(2) 0.000
C2I 0.041(3) 0.061(3) 0.052(3) 0.000 0.020(2) 0.000
C3I 0.033(2) 0.061(3) 0.042(2) 0.000 0.0142(19) 0.000
C4I 0.0399(19) 0.052(2) 0.086(3) 0.002(2) 0.022(2) 0.0036(17)

loop_
_atom_type_symbol
_atom_type_description
_atom_type_scat_dispersion_real
_atom_type_scat_dispersion_imag
_atom_type_scat_source
C C 0.0033 0.0016 'International Tables Vol C Tables 4.2.6.8 and 6.1.1.4'
H H 0.0000 0.0000 'International Tables Vol C Tables 4.2.6.8 and 6.1.1.4'
Fe Fe 0.3463 0.8444 'International Tables Vol C Tables 4.2.6.8 and 6.1.1.4'
I I -0.4742 1.8119 'International Tables Vol C Tables 4.2.6.8 and 6.1.1.4'

loop_
_geom_angle_atom_site_label_1
_geom_angle_atom_site_label_2
_geom_angle_atom_site_label_3
_geom_angle
_geom_angle_site_symmetry_1
_geom_angle_site_symmetry_3
C5 Fe1 C5 130.1(6) 5_766 6_565
C5 Fe1 C5 49.9(10) 5_766 2_756
C5 Fe1 C5 180.0(6) 6_565 2_756
C5 Fe1 C5 180.0(7) 5_766 .
C5 Fe1 C5 49.9(3) 6_565 .
C5 Fe1 C5 130.1(5) 2_756 .
C5 Fe1 C4 138.1(4) 5_766 .
C5 Fe1 C4 66.1(2) 6_565 .
C5 Fe1 C4 113.9(4) 2_756 .
C5 Fe1 C4 41.94(12) . .
C5 Fe1 C4 41.94(12) 5_766 5_766
C5 Fe1 C4 113.9(6) 6_565 5_766
C5 Fe1 C4 66.1(7) 2_756 5_766
C5 Fe1 C4 138.1(4) . 5_766
C4 Fe1 C4 180.0(6) . 5_766
C5 Fe1 C4 113.9(6) 5_766 6_565
C5 Fe1 C4 41.94(11) 6_565 6_565
C5 Fe1 C4 138.1(4) 2_756 6_565
C5 Fe1 C4 66.1(3) . 6_565
C4 Fe1 C4 47.3(4) . 6_565
C4 Fe1 C4 132.7(6) 5_766 6_565
C5 Fe1 C4 66.1(7) 5_766 2_756
C5 Fe1 C4 138.1(4) 6_565 2_756
C5 Fe1 C4 41.9(3) 2_756 2_756
C5 Fe1 C4 113.9(4) . 2_756
C4 Fe1 C4 132.7(5) . 2_756
C4 Fe1 C4 47.3(10) 5_766 2_756
C4 Fe1 C4 180.0(6) 6_565 2_756
C5 Fe1 C1 138.9(5) 5_766 .
C5 Fe1 C1 16.2(2) 6_565 .
C5 Fe1 C1 163.8(5) 2_756 .
C5 Fe1 C1 41.10(9) . .
C4 Fe1 C1 69.07(10) . .
C4 Fe1 C1 110.9(5) 5_766 .
C4 Fe1 C1 56.38(11) 6_565 .
C4 Fe1 C1 123.6(4) 2_756 .
C5 Fe1 C1 16.2(5) 5_766 2_756
C5 Fe1 C1 138.90(12) 6_565 2_756
C5 Fe1 C1 41.1(5) 2_756 2_756
C5 Fe1 C1 163.8(3) . 2_756
C4 Fe1 C1 123.62(16) . 2_756
C4 Fe1 C1 56.4(4) 5_766 2_756
C4 Fe1 C1 110.92(17) 6_565 2_756
C4 Fe1 C1 69.1(4) 2_756 2_756
C1 Fe1 C1 151.6(4) . 2_756
C5 Fe1 C1 163.8(5) 5_766 6_565
C5 Fe1 C1 41.10(12) 6_565 6_565
C5 Fe1 C1 138.9(5) 2_756 6_565
C5 Fe1 C1 16.2(3) . 6_565
C4 Fe1 C1 56.38(16) . 6_565
C4 Fe1 C1 123.6(4) 5_766 6_565
C4 Fe1 C1 69.08(17) 6_565 6_565
C4 Fe1 C1 110.9(4) 2_756 6_565
C1 Fe1 C1 28.4(4) . 6_565
C1 Fe1 C1 180.0 2_756 6_565
C5 Fe1 C1 41.1(5) 5_766 5_766
C5 Fe1 C1 163.8(2) 6_565 5_766
C5 Fe1 C1 16.2(5) 2_756 5_766
C5 Fe1 C1 138.90(9) . 5_766
C4 Fe1 C1 110.92(10) . 5_766
C4 Fe1 C1 69.1(5) 5_766 5_766
C4 Fe1 C1 123.62(11) 6_565 5_766
C4 Fe1 C1 56.4(4) 2_756 5_766
C1 Fe1 C1 180.0(3) . 5_766
C1 Fe1 C1 28.4(4) 2_756 5_766
C1 Fe1 C1 151.6(4) 6_565 5_766
C5 C1 C1 124.8(10) 6_565 6_565
C5 C1 C5 105.4(10) 6_565 .
C1 C1 C5 19.46(19) 6_565 .
C5 C1 C2 4.0(7) 6_565 .
C1 C1 C2 127.42(19) 6_565 .
C5 C1 C2 108.0 . .
C5 C1 C4 26.1(7) 6_565 6_565
C1 C1 C4 98.8(3) 6_565 6_565
C5 C1 C4 79.4(4) . 6_565
C2 C1 C4 28.6(4) . 6_565
C5 C1 Fe1 73.6(5) 6_565 .
C1 C1 Fe1 75.82(18) 6_565 .
C5 C1 Fe1 66.3(3) . .
C2 C1 Fe1 72.5(2) . .
C4 C1 Fe1 59.9(2) 6_565 .
C5 C1 H1A 129.6 6_565 .
C1 C1 H1A 105.6 6_565 .
C5 C1 H1A 125.0 . .
C2 C1 H1A 127.0 . .
C4 C1 H1A 155.6 6_565 .
Fe1 C1 H1A 125.9 . .
C5 C2 C4 104.0(12) 6_565 6_565
C5 C2 C3 106.2(6) 6_565 .
C4 C2 C3 2.8(5) 6_565 .
C5 C2 C1 2.7(4) 6_565 .
C4 C2 C1 105.8(6) 6_565 .
C3 C2 C1 108.0 . .
C5 C2 Fe1 68.6(5) 6_565 .
C4 C2 Fe1 68.9(5) 6_565 .
C3 C2 Fe1 68.7(2) . .
C1 C2 Fe1 67.8(2) . .
C5 C2 H2A 127.8 6_565 .
C4 C2 H2A 128.2 6_565 .
C3 C2 H2A 125.9 . .
C1 C2 H2A 125.9 . .
Fe1 C2 H2A 125.5 . .
C4 C3 C3 120.2(14) 6_565 6_565
C4 C3 C4 103.6(14) 6_565 .
C3 C3 C4 16.6 6_565 .
C4 C3 C2 5.6(11) 6_565 .
C3 C3 C2 124.6 6_565 .
C4 C3 C2 108.0 . .
C4 C3 C5 21.9(11) 6_565 6_565
C3 C3 C5 98.5(4) 6_565 6_565
C4 C3 C5 81.9(4) . 6_565
C2 C3 C5 26.1(4) . 6_565
C4 C3 Fe1 72.5(7) 6_565 .
C3 C3 Fe1 74.3(3) 6_565 .
C4 C3 Fe1 66.2(3) . .
C2 C3 Fe1 71.9(2) . .
C5 C3 Fe1 60.2(2) 6_565 .
C4 C3 H3A 130.4 6_565 .
C3 C3 H3A 109.4 6_565 .
C4 C3 H3A 126.0 . .
C2 C3 H3A 126.0 . .
C5 C3 H3A 152.1 6_565 .
Fe1 C3 H3A 125.4 . .
C3 C4 C2 171.6(16) 6_565 6_565
C3 C4 C3 43.2(15) 6_565 .
C2 C4 C3 143.1(6) 6_565 .
C3 C4 C5 151.0(15) 6_565 .
C2 C4 C5 35.3(6) 6_565 .
C3 C4 C5 108.0 . .
C3 C4 C4 59.8(15) 6_565 6_565
C2 C4 C4 126.7(6) 6_565 6_565
C3 C4 C4 16.6 . 6_565
C5 C4 C4 91.4 . 6_565
C3 C4 C1 140.8(17) 6_565 6_565
C2 C4 C1 45.5(3) 6_565 6_565
C3 C4 C1 97.7(4) . 6_565
C5 C4 C1 10.3(4) . 6_565
C4 C4 C1 81.2(4) 6_565 6_565
C3 C4 Fe1 94.5(9) 6_565 .
C2 C4 Fe1 84.5(3) 6_565 .
C3 C4 Fe1 73.0(3) . .
C5 C4 Fe1 68.6(2) . .
C4 C4 Fe1 66.3(3) 6_565 .
C1 C4 Fe1 63.7(3) 6_565 .
C3 C4 H4A 83.0 6_565 .
C2 C4 H4A 90.9 6_565 .
C3 C4 H4A 126.0 . .
C5 C4 H4A 126.0 . .
C4 C4 H4A 142.4 6_565 .
C1 C4 H4A 136.2 6_565 .
Fe1 C4 H4A 126.0 . .
C1 C5 C2 173.3(11) 6_565 6_565
C1 C5 C1 35.7(10) 6_565 .
C2 C5 C1 148.4(6) 6_565 .
C1 C5 C4 143.7(10) 6_565 .
C2 C5 C4 40.7(6) 6_565 .
C1 C5 C4 108.0 . .
C1 C5 C5 55.2(10) 6_565 6_565
C2 C5 C5 129.1(6) 6_565 6_565
C1 C5 C5 19.5 . 6_565
C4 C5 C5 88.6 . 6_565
C1 C5 C3 136.6(13) 6_565 6_565
C2 C5 C3 47.7(3) 6_565 6_565
C1 C5 C3 101.0(4) . 6_565
C4 C5 C3 7.1(4) . 6_565
C5 C5 C3 81.5(4) 6_565 6_565
C1 C5 Fe1 90.1(9) 6_565 .
C2 C5 Fe1 87.9(3) 6_565 .
C1 C5 Fe1 72.6(3) . .
C4 C5 Fe1 69.5(2) . .
C5 C5 Fe1 65.1(3) 6_565 .
C3 C5 Fe1 65.8(3) 6_565 .
C1 C5 H5A 90.4 6_565 .
C2 C5 H5A 85.6 6_565 .
C1 C5 H5A 125.9 . .
C4 C5 H5A 125.9 . .
C5 C5 H5A 145.2 6_565 .
C3 C5 H5A 133.0 6_565 .
Fe1 C5 H5A 126.5 . .
C2I C1I I1 178.2(6) . .
C1I C2I C3I 179.1(6) . .
C4I C3I C4I 119.0(5) . 6_565
C4I C3I C2I 120.5(2) . .
C4I C3I C2I 120.5(2) 6_565 .
C3I C4I C4I 120.5(2) . 2
C3I C4I H4IA 119.8 . .
C4I C4I H4IA 119.8 2 .

loop_
_geom_bond_atom_site_label_1
_geom_bond_atom_site_label_2
_geom_bond_distance
_geom_bond_site_symmetry_2
Fe1 C5 1.978(6) 5_766
Fe1 C5 1.978(5) 6_565
Fe1 C5 1.978(12) 2_756
Fe1 C5 1.978(6) .
Fe1 C4 1.990(6) .
Fe1 C4 1.990(6) 5_766
Fe1 C4 1.990(6) 6_565
Fe1 C4 1.990(12) 2_756
Fe1 C1 2.061(5) .
Fe1 C1 2.061(5) 2_756
Fe1 C1 2.061(5) 6_565
Fe1 C1 2.061(5) 5_766
C1 C5 0.576(7) 6_565
C1 C1 1.010(13) 6_565
C1 C5 1.4200 .
C1 C2 1.4200 .
C1 C4 1.915(2) 6_565
C1 H1A 0.9600 .
C2 C5 0.846(7) 6_565
C2 C4 0.954(8) 6_565
C2 C3 1.4200 .
C2 H2A 0.9600 .
C3 C4 0.469(7) 6_565
C3 C3 1.125(15) 6_565
C3 C4 1.4200 .
C3 C5 1.8448(19) 6_565
C3 H3A 0.9600 .
C4 C3 0.469(7) 6_565
C4 C2 0.954(7) 6_565
C4 C5 1.4200 .
C4 C4 1.597(13) 6_565
C4 C1 1.915(5) 6_565
C4 H4A 0.9600 .
C5 C1 0.576(9) 6_565
C5 C2 0.846(7) 6_565
C5 C5 1.668(12) 6_565
C5 C3 1.845(2) 6_565
C5 H5A 0.9600 .
I1 C1I 1.991(6) .
C1I C2I 1.184(8) .
C2I C3I 1.436(7) .
C3I C4I 1.380(5) .
C3I C4I 1.380(5) 6_565
C4I C4I 1.389(8) 2
C4I H4IA 0.9300 .
